data_7022849
loop_
_publ_author_name
'Liang, Lan-Chang'
'Lin, Sheng-Ta'
'Chien, Chia-Cheng'
'Chen, Ming-Tsz'

_publ_section_title
;
 Zirconium and hafnium complexes containing N-alkyl substituted amine
 biphenolate ligands: coordination chemistry and living ring-opening
 polymerization catalysis.
;
_journal_issue 25
_journal_name_full 'Dalton transactions (Cambridge, England : 2003)'
_journal_page_first 9286
_journal_page_last 9293
_journal_paper_doi 10.1039/c3dt50152c
_journal_volume 42
_journal_year 2013
_chemical_absolute_configuration unk
_chemical_formula_moiety 'C41 H68 Hf N2 O4'
_chemical_formula_sum 'C41 H68 Hf N2 O4'
_chemical_formula_weight 831.46
_chemical_name_systematic
;
?
;
_space_group_IT_number 19
_symmetry_cell_setting orthorhombic
_symmetry_space_group_name_Hall 'P 2ac 2ab'
_symmetry_space_group_name_H-M 'P 21 21 21'
_atom_sites_solution_hydrogens geom
_atom_sites_solution_primary direct
_atom_sites_solution_secondary difmap
_audit_creation_method SHELXL-97
_cell_angle_alpha 90.00
_cell_angle_beta 90.00
_cell_angle_gamma 90.00
_cell_formula_units_Z 4
_cell_length_a 14.3071(6)
_cell_length_b 15.6544(5)
_cell_length_c 19.1151(7)
_cell_measurement_temperature 200(2)
_cell_volume 4281.2(3)
_computing_cell_refinement 'HKL Scalepack (Otwinowski & Minor 1997)'
_computing_data_collection 'Collect (Nonius BV, 1997-2000)'
_computing_data_reduction 'HKL Denzo and Scalepack (Otwinowski & Minor 19'
_computing_molecular_graphics 'Ortep-3 for Windows (Farrugia, 1997)'
_computing_publication_material 'WinGX publication routines (Farrugia, 1999)'
_computing_structure_refinement 'SHELXL-97 (Sheldrick, 1997)'
_computing_structure_solution 'SHELXS-86 (Sheldrick, 1986)'
_diffrn_ambient_temperature 200(2)
_diffrn_measured_fraction_theta_full 0.993
_diffrn_measured_fraction_theta_max 0.993
_diffrn_measurement_device_type KappaCCD
_diffrn_measurement_method 'CCD rotation images, thick slices'
_diffrn_radiation_monochromator graphite
_diffrn_radiation_source 'fine-focus sealed tube'
_diffrn_radiation_type MoK\a
_diffrn_radiation_wavelength 0.71073
_diffrn_reflns_av_R_equivalents 0.0282
_diffrn_reflns_av_unetI/netI 0.0405
_diffrn_reflns_limit_h_max 16
_diffrn_reflns_limit_h_min -15
_diffrn_reflns_limit_k_max 18
_diffrn_reflns_limit_k_min -18
_diffrn_reflns_limit_l_max 22
_diffrn_reflns_limit_l_min -22
_diffrn_reflns_number 23245
_diffrn_reflns_theta_full 25.03
_diffrn_reflns_theta_max 25.03
_diffrn_reflns_theta_min 1.68
_exptl_absorpt_coefficient_mu 2.474
_exptl_absorpt_correction_T_max 0.6374
_exptl_absorpt_correction_T_min 0.3328
_exptl_absorpt_correction_type multi-scan
_exptl_absorpt_process_details
;
[c.f. r.h. blessing, acta cryst. (1995), a51, 33-38]
;
_exptl_crystal_colour colorless
_exptl_crystal_density_diffrn 1.290
_exptl_crystal_density_method 'not measured'
_exptl_crystal_description prism
_exptl_crystal_F_000 1728
_exptl_crystal_size_max 0.57
_exptl_crystal_size_mid 0.48
_exptl_crystal_size_min 0.20
_refine_diff_density_max 0.600
_refine_diff_density_min -0.851
_refine_diff_density_rms 0.149
_refine_ls_abs_structure_details 'Flack H D (1983), Acta Cryst. A39, 876-881'
_refine_ls_abs_structure_Flack -0.004(8)
_refine_ls_extinction_method none
_refine_ls_goodness_of_fit_ref 1.091
_refine_ls_hydrogen_treatment constr
_refine_ls_matrix_type full
_refine_ls_number_parameters 428
_refine_ls_number_reflns 7475
_refine_ls_number_restraints 12
_refine_ls_restrained_S_all 1.091
_refine_ls_R_factor_all 0.0271
_refine_ls_R_factor_gt 0.0234
_refine_ls_shift/su_max 0.004
_refine_ls_shift/su_mean 0.000
_refine_ls_structure_factor_coef Fsqd
_refine_ls_weighting_details 'calc w=1/[\s^2^(Fo^2^)+(0.0342P)^2^+0.0000P] where P=(Fo^2^+2Fc^2^)/3'
_refine_ls_weighting_scheme calc
_refine_ls_wR_factor_gt 0.0564
_refine_ls_wR_factor_ref 0.0657
_reflns_number_gt 7034
_reflns_number_total 7475
_reflns_threshold_expression >2sigma(I)
_cod_data_source_file c3dt50152c.txt
_cod_data_source_block a12511_3cMeCN
_cod_depositor_comments
;
The following automatic conversions were performed:

'_symmetry_cell_setting' value 'Orthorhombic' changed to
'orthorhombic' according to
/home/saulius/struct/CIF-dictionaries/cif_core.dic dictionary named
'cif_core.dic' version 2.4.2 from 2011-04-26.

Automatic conversion script
Id: cif_fix_values 1891 2012-01-12 08:04:46Z andrius 
;
_cod_original_sg_symbol_H-M P2(1)2(1)2(1)
_cod_database_code 7022849

loop_
_symmetry_equiv_pos_as_xyz
'x, y, z'
'-x+1/2, -y, z+1/2'
'-x, y+1/2, -z+1/2'
'x+1/2, -y+1/2, -z'

loop_
_atom_site_label
_atom_site_type_symbol
_atom_site_fract_x
_atom_site_fract_y
_atom_site_fract_z
_atom_site_U_iso_or_equiv
_atom_site_adp_type
_atom_site_occupancy
_atom_site_symmetry_multiplicity
_atom_site_calc_flag
_atom_site_refinement_flags
_atom_site_disorder_assembly
_atom_site_disorder_group
C1 C 1.0084(3) 0.4967(3) 0.3090(2) 0.0305(9) Uani 1 1 d . . .
C2 C 1.1009(3) 0.5029(2) 0.3360(2) 0.0344(9) Uani 1 1 d . . .
C3 C 1.1859(3) 0.4945(3) 0.2877(2) 0.0417(10) Uani 1 1 d . . .
C4 C 1.1838(4) 0.5645(3) 0.2301(3) 0.0562(14) Uani 1 1 d . . .
H4A H 1.2388 0.5584 0.1999 0.084 Uiso 1 1 calc R . .
H4B H 1.1845 0.6211 0.2520 0.084 Uiso 1 1 calc R . .
H4C H 1.1269 0.5582 0.2020 0.084 Uiso 1 1 calc R . .
C5 C 1.1867(4) 0.4058(3) 0.2533(3) 0.0569(14) Uani 1 1 d . . .
H5A H 1.1887 0.3617 0.2896 0.085 Uiso 1 1 calc R . .
H5B H 1.2419 0.4006 0.2232 0.085 Uiso 1 1 calc R . .
H5C H 1.1301 0.3987 0.2250 0.085 Uiso 1 1 calc R . .
C6 C 1.2793(3) 0.5051(4) 0.3274(3) 0.0610(14) Uani 1 1 d . . .
H6A H 1.2834 0.4620 0.3645 0.092 Uiso 1 1 calc R . .
H6B H 1.2822 0.5623 0.3481 0.092 Uiso 1 1 calc R . .
H6C H 1.3315 0.4976 0.2948 0.092 Uiso 1 1 calc R . .
C7 C 1.1096(3) 0.5143(2) 0.4075(2) 0.0398(10) Uani 1 1 d . . .
H7 H 1.1711 0.5177 0.4260 0.048 Uiso 1 1 calc R . .
C8 C 1.0354(3) 0.5212(3) 0.4546(2) 0.0393(10) Uani 1 1 d . A .
C9 C 1.0500(3) 0.5358(3) 0.5323(3) 0.0523(13) Uani 1 1 d D . .
C10 C 1.0970(8) 0.4558(5) 0.5635(6) 0.064(3) Uiso 0.50 1 d PD A 1
H10A H 1.0582 0.4056 0.5541 0.097 Uiso 0.50 1 calc PR A 1
H10B H 1.1041 0.4631 0.6142 0.097 Uiso 0.50 1 calc PR A 1
H10C H 1.1587 0.4480 0.5422 0.097 Uiso 0.50 1 calc PR A 1
C11 C 1.1133(7) 0.6132(5) 0.5467(5) 0.052(2) Uiso 0.50 1 d PD A 1
H11A H 1.1207 0.6207 0.5973 0.078 Uiso 0.50 1 calc PR A 1
H11B H 1.0849 0.6647 0.5266 0.078 Uiso 0.50 1 calc PR A 1
H11C H 1.1747 0.6037 0.5253 0.078 Uiso 0.50 1 calc PR A 1
C12 C 0.9581(5) 0.5424(7) 0.5738(5) 0.056(3) Uiso 0.50 1 d PD A 1
H12A H 0.9196 0.4919 0.5646 0.083 Uiso 0.50 1 calc PR A 1
H12B H 0.9242 0.5939 0.5594 0.083 Uiso 0.50 1 calc PR A 1
H12C H 0.9721 0.5458 0.6239 0.083 Uiso 0.50 1 calc PR A 1
C10' C 1.1527(5) 0.5257(11) 0.5548(9) 0.120(6) Uiso 0.50 1 d PD A 2
H10D H 1.1932 0.5553 0.5213 0.181 Uiso 0.50 1 calc PR A 2
H10E H 1.1690 0.4650 0.5560 0.181 Uiso 0.50 1 calc PR A 2
H10F H 1.1612 0.5506 0.6014 0.181 Uiso 0.50 1 calc PR A 2
C11' C 1.0378(11) 0.6323(4) 0.5450(8) 0.088(4) Uiso 0.50 1 d PD A 2
H11D H 1.0829 0.6640 0.5165 0.132 Uiso 0.50 1 calc PR A 2
H11E H 1.0485 0.6450 0.5946 0.132 Uiso 0.50 1 calc PR A 2
H11F H 0.9742 0.6495 0.5321 0.132 Uiso 0.50 1 calc PR A 2
C12' C 0.9786(8) 0.4916(9) 0.5803(6) 0.088(4) Uiso 0.50 1 d PD A 2
H12D H 0.9156 0.4996 0.5613 0.132 Uiso 0.50 1 calc PR A 2
H12E H 0.9821 0.5166 0.6272 0.132 Uiso 0.50 1 calc PR A 2
H12F H 0.9927 0.4304 0.5829 0.132 Uiso 0.50 1 calc PR A 2
C13 C 0.9459(3) 0.5153(2) 0.4258(2) 0.0355(10) Uani 1 1 d . . .
H13 H 0.8930 0.5208 0.4555 0.043 Uiso 1 1 calc R A .
C14 C 0.9323(3) 0.5016(3) 0.3546(2) 0.0326(10) Uani 1 1 d . A .
C15 C 0.8341(3) 0.4901(2) 0.3264(2) 0.0323(9) Uani 1 1 d . . .
H15A H 0.8287 0.4325 0.3054 0.039 Uiso 1 1 calc R A .
H15B H 0.7893 0.4934 0.3657 0.039 Uiso 1 1 calc R . .
C16 C 0.8245(3) 0.6431(2) 0.3010(2) 0.0296(9) Uani 1 1 d . . .
H16A H 0.8099 0.6848 0.2636 0.035 Uiso 1 1 calc R A .
H16B H 0.8918 0.6489 0.3121 0.035 Uiso 1 1 calc R . .
C17 C 0.7687(4) 0.6675(3) 0.3659(2) 0.0416(12) Uani 1 1 d . A .
H17A H 0.7027 0.6774 0.3528 0.050 Uiso 1 1 calc R . .
H17B H 0.7706 0.6200 0.4000 0.050 Uiso 1 1 calc R . .
C18 C 0.8080(5) 0.7474(3) 0.3993(3) 0.0679(18) Uani 1 1 d . . .
H18A H 0.7707 0.7621 0.4406 0.102 Uiso 1 1 calc R A .
H18B H 0.8056 0.7945 0.3656 0.102 Uiso 1 1 calc R . .
H18C H 0.8729 0.7372 0.4133 0.102 Uiso 1 1 calc R . .
C19 C 0.7073(3) 0.5414(3) 0.2544(2) 0.0380(11) Uani 1 1 d . . .
H19A H 0.6700 0.5390 0.2980 0.046 Uiso 1 1 calc R A .
H19B H 0.7007 0.4858 0.2303 0.046 Uiso 1 1 calc R . .
C20 C 0.6689(3) 0.6117(3) 0.2077(2) 0.0346(10) Uani 1 1 d . A .
C21 C 0.5901(3) 0.6578(3) 0.2281(3) 0.0412(11) Uani 1 1 d . . .
H21 H 0.5591 0.6432 0.2704 0.049 Uiso 1 1 calc R A .
C22 C 0.5567(3) 0.7238(3) 0.1884(3) 0.0464(13) Uani 1 1 d . A .
C23 C 0.4715(3) 0.7768(3) 0.2115(3) 0.0578(15) Uani 1 1 d D . .
C24 C 0.4338(8) 0.7470(7) 0.2831(4) 0.059(3) Uiso 0.50 1 d PD A 1
H24A H 0.4844 0.7482 0.3176 0.089 Uiso 0.50 1 calc PR A 1
H24B H 0.4096 0.6887 0.2789 0.089 Uiso 0.50 1 calc PR A 1
H24C H 0.3835 0.7853 0.2982 0.089 Uiso 0.50 1 calc PR A 1
C25 C 0.5041(7) 0.8681(4) 0.2288(6) 0.048(2) Uiso 0.50 1 d PD A 1
H25A H 0.5555 0.8658 0.2626 0.072 Uiso 0.50 1 calc PR A 1
H25B H 0.4519 0.9006 0.2487 0.072 Uiso 0.50 1 calc PR A 1
H25C H 0.5257 0.8962 0.1859 0.072 Uiso 0.50 1 calc PR A 1
C26 C 0.3904(7) 0.7732(7) 0.1588(5) 0.071(3) Uiso 0.50 1 d PD A 1
H26A H 0.3382 0.8078 0.1762 0.106 Uiso 0.50 1 calc PR A 1
H26B H 0.3699 0.7139 0.1532 0.106 Uiso 0.50 1 calc PR A 1
H26C H 0.4114 0.7956 0.1136 0.106 Uiso 0.50 1 calc PR A 1
C24' C 0.4905(12) 0.8232(10) 0.2809(5) 0.111(6) Uiso 0.50 1 d PD A 2
H24D H 0.4353 0.8563 0.2943 0.167 Uiso 0.50 1 calc PR A 2
H24E H 0.5440 0.8616 0.2753 0.167 Uiso 0.50 1 calc PR A 2
H24F H 0.5044 0.7811 0.3175 0.167 Uiso 0.50 1 calc PR A 2
C25' C 0.4514(11) 0.8497(7) 0.1594(7) 0.102(5) Uiso 0.50 1 d PD A 2
H25D H 0.4386 0.8256 0.1131 0.153 Uiso 0.50 1 calc PR A 2
H25E H 0.5059 0.8875 0.1567 0.153 Uiso 0.50 1 calc PR A 2
H25F H 0.3970 0.8824 0.1754 0.153 Uiso 0.50 1 calc PR A 2
C26' C 0.3822(6) 0.7251(7) 0.1964(7) 0.076(3) Uiso 0.50 1 d PD A 2
H26D H 0.3854 0.7014 0.1490 0.114 Uiso 0.50 1 calc PR A 2
H26E H 0.3276 0.7626 0.2002 0.114 Uiso 0.50 1 calc PR A 2
H26F H 0.3767 0.6785 0.2303 0.114 Uiso 0.50 1 calc PR A 2
C27 C 0.6027(4) 0.7413(3) 0.1265(3) 0.0464(12) Uani 1 1 d . . .
H27 H 0.5797 0.7867 0.0984 0.056 Uiso 1 1 calc R A .
C28 C 0.6809(3) 0.6966(3) 0.1026(2) 0.0380(11) Uani 1 1 d . A .
C29 C 0.7285(3) 0.7199(3) 0.0330(3) 0.0411(12) Uani 1 1 d . . .
C30 C 0.6814(4) 0.7951(3) -0.0040(3) 0.0618(15) Uani 1 1 d . A .
H30A H 0.7143 0.8072 -0.0479 0.093 Uiso 1 1 calc R . .
H30B H 0.6835 0.8456 0.0262 0.093 Uiso 1 1 calc R . .
H30C H 0.6161 0.7806 -0.0142 0.093 Uiso 1 1 calc R . .
C31 C 0.7241(4) 0.6427(3) -0.0172(2) 0.0474(13) Uani 1 1 d . A .
H31A H 0.7537 0.6579 -0.0618 0.071 Uiso 1 1 calc R . .
H31B H 0.6586 0.6272 -0.0255 0.071 Uiso 1 1 calc R . .
H31C H 0.7570 0.5942 0.0037 0.071 Uiso 1 1 calc R . .
C32 C 0.8312(4) 0.7450(3) 0.0455(3) 0.0501(13) Uani 1 1 d . A .
H32A H 0.8603 0.7604 0.0008 0.075 Uiso 1 1 calc R . .
H32B H 0.8648 0.6967 0.0662 0.075 Uiso 1 1 calc R . .
H32C H 0.8339 0.7940 0.0773 0.075 Uiso 1 1 calc R . .
C33 C 0.7144(3) 0.6294(3) 0.1454(2) 0.0365(11) Uani 1 1 d . . .
C34 C 1.0124(4) 0.5047(4) 0.0198(3) 0.0568(14) Uani 1 1 d . . .
H34 H 1.0231 0.5661 0.0078 0.068 Uiso 1 1 calc R . .
C35 C 1.1052(5) 0.4627(6) 0.0266(4) 0.106(3) Uani 1 1 d . . .
H35A H 1.1396 0.4886 0.0655 0.159 Uiso 1 1 calc R . .
H35B H 1.1406 0.4703 -0.0168 0.159 Uiso 1 1 calc R . .
H35C H 1.0965 0.4016 0.0357 0.159 Uiso 1 1 calc R . .
C36 C 0.9526(6) 0.4661(6) -0.0369(3) 0.122(3) Uani 1 1 d . . .
H36A H 0.8924 0.4960 -0.0387 0.183 Uiso 1 1 calc R . .
H36B H 0.9421 0.4055 -0.0268 0.183 Uiso 1 1 calc R . .
H36C H 0.9844 0.4718 -0.0821 0.183 Uiso 1 1 calc R . .
C37 C 0.8235(4) 0.3141(3) 0.1506(3) 0.0524(14) Uani 1 1 d . . .
H37 H 0.7964 0.2827 0.1914 0.063 Uiso 1 1 calc R . .
C38 C 0.7579(6) 0.3048(6) 0.0911(4) 0.121(3) Uani 1 1 d . . .
H38A H 0.6978 0.3308 0.1032 0.182 Uiso 1 1 calc R . .
H38B H 0.7487 0.2440 0.0809 0.182 Uiso 1 1 calc R . .
H38C H 0.7838 0.3333 0.0498 0.182 Uiso 1 1 calc R . .
C39 C 0.9183(5) 0.2752(4) 0.1347(4) 0.087(2) Uani 1 1 d . . .
H39A H 0.9590 0.2810 0.1757 0.131 Uiso 1 1 calc R . .
H39B H 0.9466 0.3050 0.0949 0.131 Uiso 1 1 calc R . .
H39C H 0.9107 0.2146 0.1233 0.131 Uiso 1 1 calc R . .
C40 C 1.0022(3) 0.7118(3) 0.1746(3) 0.0366(10) Uani 1 1 d . . .
C41 C 1.0499(4) 0.7933(3) 0.1683(3) 0.0670(16) Uani 1 1 d . . .
H41A H 1.1146 0.7837 0.1534 0.100 Uiso 1 1 calc R . .
H41B H 1.0496 0.8224 0.2137 0.100 Uiso 1 1 calc R . .
H41C H 1.0177 0.8288 0.1336 0.100 Uiso 1 1 calc R . .
O1 O 0.9913(2) 0.48395(18) 0.24075(15) 0.0348(7) Uani 1 1 d . A .
O2 O 0.7883(2) 0.58143(16) 0.12598(15) 0.0335(7) Uani 1 1 d . A .
O4 O 0.9662(2) 0.50139(18) 0.08425(14) 0.0396(7) Uani 1 1 d . A .
O3 O 0.8334(2) 0.39873(15) 0.16971(18) 0.0429(7) Uani 1 1 d . A .
Hf1 Hf 0.892846(12) 0.510776(9) 0.167339(9) 0.02922(6) Uani 1 1 d . . .
N1 N 0.8082(2) 0.55526(19) 0.27287(17) 0.0291(8) Uani 1 1 d . A .
N2 N 0.9650(3) 0.6486(2) 0.17853(19) 0.0352(9) Uani 1 1 d . A .

loop_
_atom_site_aniso_label
_atom_site_aniso_U_11
_atom_site_aniso_U_22
_atom_site_aniso_U_33
_atom_site_aniso_U_23
_atom_site_aniso_U_13
_atom_site_aniso_U_12
C1 0.034(2) 0.0277(19) 0.030(2) -0.0045(16) 0.0019(18) -0.0016(19)
C2 0.035(2) 0.0310(16) 0.037(2) -0.0027(17) 0.007(2) 0.0038(17)
C3 0.031(3) 0.053(3) 0.041(3) -0.001(2) 0.003(2) 0.003(2)
C4 0.042(3) 0.077(4) 0.050(3) 0.002(3) 0.008(3) -0.004(3)
C5 0.043(3) 0.070(3) 0.057(4) -0.021(3) 0.004(3) 0.015(3)
C6 0.030(3) 0.092(4) 0.061(3) -0.011(4) 0.000(3) 0.012(2)
C7 0.038(3) 0.038(2) 0.043(3) -0.0038(17) -0.009(2) 0.000(2)
C8 0.046(3) 0.038(2) 0.034(2) -0.0010(19) -0.001(2) 0.000(2)
C9 0.049(3) 0.063(3) 0.045(3) -0.006(2) -0.007(3) 0.001(3)
C13 0.041(3) 0.0335(19) 0.032(2) 0.0006(18) 0.004(2) 0.0001(19)
C14 0.035(2) 0.0273(19) 0.035(2) 0.0037(16) 0.0013(19) 0.0023(17)
C15 0.034(2) 0.0293(17) 0.034(2) 0.002(2) 0.008(2) -0.0008(16)
C16 0.031(2) 0.0259(18) 0.031(2) -0.0004(15) 0.001(2) 0.0023(17)
C17 0.046(3) 0.039(2) 0.039(3) -0.0057(19) 0.011(2) 0.003(2)
C18 0.110(5) 0.048(3) 0.045(3) -0.013(2) 0.025(4) 0.000(3)
C19 0.026(3) 0.044(2) 0.044(3) -0.001(2) 0.005(2) -0.0056(19)
C20 0.028(3) 0.043(2) 0.033(3) -0.0081(18) -0.002(2) 0.0004(19)
C21 0.021(3) 0.058(3) 0.045(3) -0.012(2) 0.003(2) -0.002(2)
C22 0.024(3) 0.059(3) 0.056(4) -0.020(2) -0.006(2) 0.010(2)
C23 0.043(3) 0.061(3) 0.069(4) -0.023(3) -0.004(3) 0.011(3)
C27 0.040(3) 0.043(2) 0.057(3) -0.013(2) -0.018(3) 0.018(2)
C28 0.035(3) 0.038(2) 0.041(3) -0.0118(19) -0.007(2) 0.004(2)
C29 0.045(3) 0.037(2) 0.042(3) -0.0049(19) -0.006(2) 0.002(2)
C30 0.082(4) 0.051(3) 0.053(3) 0.005(3) -0.018(4) 0.011(3)
C31 0.060(4) 0.048(3) 0.034(3) -0.005(2) -0.007(3) 0.002(2)
C32 0.052(3) 0.051(3) 0.048(3) 0.004(2) -0.010(3) -0.005(2)
C33 0.032(3) 0.036(2) 0.041(3) -0.0098(17) -0.008(2) 0.0026(18)
C34 0.068(4) 0.056(3) 0.046(3) 0.010(2) 0.025(3) 0.005(3)
C35 0.074(5) 0.171(7) 0.073(5) 0.018(5) 0.036(4) 0.046(5)
C36 0.139(7) 0.192(9) 0.035(4) -0.023(5) -0.004(5) 0.000(7)
C37 0.067(4) 0.041(2) 0.049(3) -0.009(2) 0.007(3) -0.014(2)
C38 0.126(8) 0.146(8) 0.092(6) -0.040(6) -0.016(6) -0.048(6)
C39 0.117(6) 0.053(3) 0.093(5) -0.007(3) 0.039(4) 0.018(3)
C40 0.038(3) 0.036(2) 0.036(3) -0.008(2) 0.003(2) -0.0011(18)
C41 0.079(4) 0.046(2) 0.076(4) -0.010(3) 0.016(4) -0.023(2)
O1 0.0341(17) 0.0379(15) 0.0323(16) -0.0041(13) 0.0021(14) 0.0036(13)
O2 0.0326(18) 0.0339(14) 0.0342(17) -0.0042(12) -0.0001(14) 0.0039(12)
O4 0.0396(18) 0.0487(19) 0.0305(16) -0.0065(15) 0.0043(14) 0.0015(16)
O3 0.0478(19) 0.0291(12) 0.0518(19) -0.0092(15) 0.008(2) -0.0055(12)
Hf1 0.03032(10) 0.02716(7) 0.03019(9) -0.00467(6) 0.00272(9) 0.00088(6)
N1 0.029(2) 0.0295(16) 0.029(2) 0.0003(14) 0.0060(17) -0.0011(14)
N2 0.037(2) 0.0351(18) 0.033(2) 0.0018(15) 0.0031(19) -0.0003(15)

loop_
_atom_type_symbol
_atom_type_description
_atom_type_scat_dispersion_real
_atom_type_scat_dispersion_imag
_atom_type_scat_source
C C 0.0033 0.0016 'International Tables Vol C Tables 4.2.6.8 and 6.1.1.4'
H H 0.0000 0.0000 'International Tables Vol C Tables 4.2.6.8 and 6.1.1.4'
O O 0.0106 0.0060 'International Tables Vol C Tables 4.2.6.8 and 6.1.1.4'
Hf Hf -0.5830 6.1852 'International Tables Vol C Tables 4.2.6.8 and 6.1.1.4'
N N 0.0061 0.0033 'International Tables Vol C Tables 4.2.6.8 and 6.1.1.4'

loop_
_geom_angle_atom_site_label_1
_geom_angle_atom_site_label_2
_geom_angle_atom_site_label_3
_geom_angle
O1 C1 C14 118.2(4)
O1 C1 C2 122.1(4)
C14 C1 C2 119.7(4)
C7 C2 C1 116.8(4)
C7 C2 C3 122.2(4)
C1 C2 C3 121.0(4)
C2 C3 C5 110.0(4)
C2 C3 C6 112.4(4)
C5 C3 C6 107.5(4)
C2 C3 C4 110.5(4)
C5 C3 C4 109.5(4)
C6 C3 C4 106.8(4)
C3 C4 H4A 109.5
C3 C4 H4B 109.5
H4A C4 H4B 109.5
C3 C4 H4C 109.5
H4A C4 H4C 109.5
H4B C4 H4C 109.5
C3 C5 H5A 109.5
C3 C5 H5B 109.5
H5A C5 H5B 109.5
C3 C5 H5C 109.5
H5A C5 H5C 109.5
H5B C5 H5C 109.5
C3 C6 H6A 109.5
C3 C6 H6B 109.5
H6A C6 H6B 109.5
C3 C6 H6C 109.5
H6A C6 H6C 109.5
H6B C6 H6C 109.5
C2 C7 C8 125.3(4)
C2 C7 H7 117.4
C8 C7 H7 117.4
C13 C8 C7 115.9(4)
C13 C8 C9 121.5(4)
C7 C8 C9 122.5(4)
C8 C9 C12' 115.1(7)
C8 C9 C11 112.0(5)
C12' C9 C11 129.7(8)
C8 C9 C10' 113.0(8)
C12' C9 C10' 114.9(9)
C11 C9 C10' 57.9(7)
C8 C9 C12 113.4(6)
C12' C9 C12 32.4(6)
C11 C9 C12 110.9(7)
C10' C9 C12 132.6(9)
C8 C9 C11' 106.7(7)
C12' C9 C11' 105.8(9)
C11 C9 C11' 42.7(6)
C10' C9 C11' 99.4(9)
C12 C9 C11' 75.8(7)
C8 C9 C10 108.5(6)
C12' C9 C10 72.1(7)
C11 C9 C10 108.3(6)
C10' C9 C10 52.6(8)
C12 C9 C10 103.1(7)
C11' C9 C10 141.7(8)
C9 C10 H10A 109.5
C9 C10 H10B 109.5
H10A C10 H10B 109.5
C9 C10 H10C 109.5
H10A C10 H10C 109.5
H10B C10 H10C 109.5
C9 C11 H11A 109.5
C9 C11 H11B 109.5
H11A C11 H11B 109.5
C9 C11 H11C 109.5
H11A C11 H11C 109.5
H11B C11 H11C 109.5
C9 C12 H12A 109.5
C9 C12 H12B 109.5
H12A C12 H12B 109.5
C9 C12 H12C 109.5
H12A C12 H12C 109.5
H12B C12 H12C 109.5
C9 C10' H10D 109.5
C9 C10' H10E 109.5
H10D C10' H10E 109.5
C9 C10' H10F 109.5
H10D C10' H10F 109.5
H10E C10' H10F 109.5
C9 C11' H11D 109.5
C9 C11' H11E 109.5
H11D C11' H11E 109.5
C9 C11' H11F 109.5
H11D C11' H11F 109.5
H11E C11' H11F 109.5
C9 C12' H12D 109.5
C9 C12' H12E 109.5
H12D C12' H12E 109.5
C9 C12' H12F 109.5
H12D C12' H12F 109.5
H12E C12' H12F 109.5
C14 C13 C8 121.7(4)
C14 C13 H13 119.2
C8 C13 H13 119.2
C13 C14 C1 120.6(4)
C13 C14 C15 119.8(4)
C1 C14 C15 119.6(4)
N1 C15 C14 113.2(3)
N1 C15 H15A 108.9
C14 C15 H15A 108.9
N1 C15 H15B 108.9
C14 C15 H15B 108.9
H15A C15 H15B 107.8
N1 C16 C17 116.3(3)
N1 C16 H16A 108.2
C17 C16 H16A 108.2
N1 C16 H16B 108.2
C17 C16 H16B 108.2
H16A C16 H16B 107.4
C18 C17 C16 110.9(4)
C18 C17 H17A 109.5
C16 C17 H17A 109.5
C18 C17 H17B 109.5
C16 C17 H17B 109.5
H17A C17 H17B 108.0
C17 C18 H18A 109.5
C17 C18 H18B 109.5
H18A C18 H18B 109.5
C17 C18 H18C 109.5
H18A C18 H18C 109.5
H18B C18 H18C 109.5
N1 C19 C20 112.4(3)
N1 C19 H19A 109.1
C20 C19 H19A 109.1
N1 C19 H19B 109.1
C20 C19 H19B 109.1
H19A C19 H19B 107.9
C33 C20 C21 121.1(4)
C33 C20 C19 118.7(4)
C21 C20 C19 120.2(4)
C22 C21 C20 121.2(5)
C22 C21 H21 119.4
C20 C21 H21 119.4
C21 C22 C27 117.3(4)
C21 C22 C23 121.6(5)
C27 C22 C23 121.1(5)
C24' C23 C26 135.8(9)
C24' C23 C22 111.3(8)
C26 C23 C22 112.9(6)
C24' C23 C26' 123.9(9)
C26 C23 C26' 39.8(6)
C22 C23 C26' 108.7(6)
C24' C23 C25 47.4(7)
C26 C23 C25 113.7(7)
C22 C23 C25 108.8(5)
C26' C23 C25 141.2(7)
C24' C23 C24 55.9(7)
C26 C23 C24 107.8(7)
C22 C23 C24 111.7(6)
C26' C23 C24 73.6(7)
C25 C23 C24 101.3(6)
C24' C23 C25' 103.9(9)
C26 C23 C25' 57.6(7)
C22 C23 C25' 111.2(7)
C26' C23 C25' 96.5(8)
C25 C23 C25' 60.4(7)
C24 C23 C25' 137.0(8)
C23 C24 H24A 109.5
C23 C24 H24B 109.5
H24A C24 H24B 109.5
C23 C24 H24C 109.5
H24A C24 H24C 109.5
H24B C24 H24C 109.5
C23 C25 H25A 109.5
C23 C25 H25B 109.5
H25A C25 H25B 109.5
C23 C25 H25C 109.5
H25A C25 H25C 109.5
H25B C25 H25C 109.5
C23 C26 H26A 109.5
C23 C26 H26B 109.5
H26A C26 H26B 109.5
C23 C26 H26C 109.5
H26A C26 H26C 109.5
H26B C26 H26C 109.5
C23 C24' H24D 109.5
C23 C24' H24E 109.5
H24D C24' H24E 109.5
C23 C24' H24F 109.5
H24D C24' H24F 109.5
H24E C24' H24F 109.5
C23 C25' H25D 109.5
C23 C25' H25E 109.5
H25D C25' H25E 109.5
C23 C25' H25F 109.5
H25D C25' H25F 109.5
H25E C25' H25F 109.5
C23 C26' H26D 109.5
C23 C26' H26E 109.5
H26D C26' H26E 109.5
C23 C26' H26F 109.5
H26D C26' H26F 109.5
H26E C26' H26F 109.5
C22 C27 C28 124.3(5)
C22 C27 H27 117.9
C28 C27 H27 117.9
C27 C28 C33 117.0(4)
C27 C28 C29 121.3(4)
C33 C28 C29 121.7(4)
C30 C29 C28 112.8(4)
C30 C29 C32 107.2(4)
C28 C29 C32 110.5(4)
C30 C29 C31 107.2(4)
C28 C29 C31 109.5(4)
C32 C29 C31 109.6(4)
C29 C30 H30A 109.5
C29 C30 H30B 109.5
H30A C30 H30B 109.5
C29 C30 H30C 109.5
H30A C30 H30C 109.5
H30B C30 H30C 109.5
C29 C31 H31A 109.5
C29 C31 H31B 109.5
H31A C31 H31B 109.5
C29 C31 H31C 109.5
H31A C31 H31C 109.5
H31B C31 H31C 109.5
C29 C32 H32A 109.5
C29 C32 H32B 109.5
H32A C32 H32B 109.5
C29 C32 H32C 109.5
H32A C32 H32C 109.5
H32B C32 H32C 109.5
O2 C33 C20 119.6(4)
O2 C33 C28 121.3(4)
C20 C33 C28 119.1(4)
O4 C34 C35 109.1(5)
O4 C34 C36 110.5(5)
C35 C34 C36 113.2(6)
O4 C34 H34 108.0
C35 C34 H34 108.0
C36 C34 H34 108.0
C34 C35 H35A 109.5
C34 C35 H35B 109.5
H35A C35 H35B 109.5
C34 C35 H35C 109.5
H35A C35 H35C 109.5
H35B C35 H35C 109.5
C34 C36 H36A 109.5
C34 C36 H36B 109.5
H36A C36 H36B 109.5
C34 C36 H36C 109.5
H36A C36 H36C 109.5
H36B C36 H36C 109.5
O3 C37 C38 111.2(5)
O3 C37 C39 110.2(4)
C38 C37 C39 111.9(5)
O3 C37 H37 107.8
C38 C37 H37 107.8
C39 C37 H37 107.8
C37 C38 H38A 109.5
C37 C38 H38B 109.5
H38A C38 H38B 109.5
C37 C38 H38C 109.5
H38A C38 H38C 109.5
H38B C38 H38C 109.5
C37 C39 H39A 109.5
C37 C39 H39B 109.5
H39A C39 H39B 109.5
C37 C39 H39C 109.5
H39A C39 H39C 109.5
H39B C39 H39C 109.5
N2 C40 C41 179.0(6)
C40 C41 H41A 109.5
C40 C41 H41B 109.5
H41A C41 H41B 109.5
C40 C41 H41C 109.5
H41A C41 H41C 109.5
H41B C41 H41C 109.5
C1 O1 Hf1 140.1(3)
C33 O2 Hf1 141.0(3)
C34 O4 Hf1 171.6(3)
C37 O3 Hf1 154.3(3)
O4 Hf1 O3 100.96(13)
O4 Hf1 O2 97.10(12)
O3 Hf1 O2 100.27(12)
O4 Hf1 O1 100.23(12)
O3 Hf1 O1 95.77(13)
O2 Hf1 O1 153.65(11)
O4 Hf1 N2 84.66(12)
O3 Hf1 N2 173.55(15)
O2 Hf1 N2 82.01(11)
O1 Hf1 N2 80.01(12)
O4 Hf1 N1 167.67(11)
O3 Hf1 N1 91.20(12)
O2 Hf1 N1 78.53(11)
O1 Hf1 N1 80.37(11)
N2 Hf1 N1 83.32(11)
C15 N1 C16 110.1(3)
C15 N1 C19 107.5(3)
C16 N1 C19 111.5(3)
C15 N1 Hf1 104.3(2)
C16 N1 Hf1 118.7(2)
C19 N1 Hf1 103.9(2)
C40 N2 Hf1 170.7(4)

loop_
_geom_bond_atom_site_label_1
_geom_bond_atom_site_label_2
_geom_bond_distance
C1 O1 1.343(5)
C1 C14 1.396(6)
C1 C2 1.423(6)
C2 C7 1.384(6)
C2 C3 1.533(6)
C3 C5 1.536(7)
C3 C6 1.544(6)
C3 C4 1.555(7)
C4 H4A 0.9800
C4 H4B 0.9800
C4 H4C 0.9800
C5 H5A 0.9800
C5 H5B 0.9800
C5 H5C 0.9800
C6 H6A 0.9800
C6 H6B 0.9800
C6 H6C 0.9800
C7 C8 1.398(6)
C7 H7 0.9500
C8 C13 1.397(6)
C8 C9 1.516(6)
C9 C12' 1.537(2)
C9 C11 1.539(2)
C9 C10' 1.539(2)
C9 C12 1.540(2)
C9 C11' 1.541(2)
C9 C10 1.542(2)
C10 H10A 0.9800
C10 H10B 0.9800
C10 H10C 0.9800
C11 H11A 0.9800
C11 H11B 0.9800
C11 H11C 0.9800
C12 H12A 0.9800
C12 H12B 0.9800
C12 H12C 0.9800
C10' H10D 0.9800
C10' H10E 0.9800
C10' H10F 0.9800
C11' H11D 0.9800
C11' H11E 0.9800
C11' H11F 0.9800
C12' H12D 0.9800
C12' H12E 0.9800
C12' H12F 0.9800
C13 C14 1.391(6)
C13 H13 0.9500
C14 C15 1.515(6)
C15 N1 1.491(5)
C15 H15A 0.9900
C15 H15B 0.9900
C16 N1 1.495(4)
C16 C17 1.523(6)
C16 H16A 0.9900
C16 H16B 0.9900
C17 C18 1.511(6)
C17 H17A 0.9900
C17 H17B 0.9900
C18 H18A 0.9800
C18 H18B 0.9800
C18 H18C 0.9800
C19 N1 1.502(5)
C19 C20 1.519(6)
C19 H19A 0.9900
C19 H19B 0.9900
C20 C33 1.386(6)
C20 C21 1.394(6)
C21 C22 1.368(7)
C21 H21 0.9500
C22 C27 1.381(7)
C22 C23 1.539(6)
C23 C24' 1.537(2)
C23 C26 1.538(2)
C23 C26' 1.540(2)
C23 C25 1.540(2)
C23 C24 1.542(2)
C23 C25' 1.542(2)
C24 H24A 0.9800
C24 H24B 0.9800
C24 H24C 0.9800
C25 H25A 0.9800
C25 H25B 0.9800
C25 H25C 0.9800
C26 H26A 0.9800
C26 H26B 0.9800
C26 H26C 0.9800
C24' H24D 0.9800
C24' H24E 0.9800
C24' H24F 0.9800
C25' H25D 0.9800
C25' H25E 0.9800
C25' H25F 0.9800
C26' H26D 0.9800
C26' H26E 0.9800
C26' H26F 0.9800
C27 C28 1.396(6)
C27 H27 0.9500
C28 C33 1.416(6)
C28 C29 1.538(7)
C29 C30 1.531(6)
C29 C32 1.540(7)
C29 C31 1.545(6)
C30 H30A 0.9800
C30 H30B 0.9800
C30 H30C 0.9800
C31 H31A 0.9800
C31 H31B 0.9800
C31 H31C 0.9800
C32 H32A 0.9800
C32 H32B 0.9800
C32 H32C 0.9800
C33 O2 1.349(5)
C34 O4 1.400(5)
C34 C35 1.486(8)
C34 C36 1.506(8)
C34 H34 1.0000
C35 H35A 0.9800
C35 H35B 0.9800
C35 H35C 0.9800
C36 H36A 0.9800
C36 H36B 0.9800
C36 H36C 0.9800
C37 O3 1.381(5)
C37 C38 1.482(8)
C37 C39 1.518(8)
C37 H37 1.0000
C38 H38A 0.9800
C38 H38B 0.9800
C38 H38C 0.9800
C39 H39A 0.9800
C39 H39B 0.9800
C39 H39C 0.9800
C40 N2 1.126(5)
C40 C41 1.451(6)
C41 H41A 0.9800
C41 H41B 0.9800
C41 H41C 0.9800
O1 Hf1 2.032(3)
O2 Hf1 2.021(3)
O4 Hf1 1.910(3)
O3 Hf1 1.950(2)
Hf1 N2 2.401(3)
Hf1 N1 2.453(3)
